data_4327831
loop_
_publ_author_name
'Tracey M. McLean'
'Janice L. Moody'
'Mark R. Waterland'
'Shane G. Telfer'

_publ_section_title
;
 Luminescent Rhenium(I)-Dipyrrinato Complexes
;
_journal_name_full 'Inorganic Chemistry'
_journal_page_first 446
_journal_page_last 455
_journal_paper_doi 10.1021/ic201877t
_journal_volume 51
_journal_year 2012
_chemical_formula_sum 'C56 H47 N2 O2 P2 Re'
_chemical_formula_weight 1028.10
_chemical_name_systematic
; 
 ? 
;
_space_group_IT_number 14
_symmetry_cell_setting monoclinic
_symmetry_space_group_name_Hall '-P 2ybc'
_symmetry_space_group_name_H-M 'P 1 21/c 1'
_atom_sites_solution_hydrogens geom
_atom_sites_solution_primary direct
_atom_sites_solution_secondary difmap
_audit_creation_method SHELXL-97
_cell_angle_alpha 90.000
_cell_angle_beta 102.342(7)
_cell_angle_gamma 90.000
_cell_formula_units_Z 4
_cell_length_a 16.4699(3)
_cell_length_b 13.1498(2)
_cell_length_c 23.4400(16)
_cell_measurement_reflns_used 27731
_cell_measurement_temperature 123(2)
_cell_measurement_theta_max 72.11
_cell_measurement_theta_min 6.71
_cell_volume 4959.2(4)
_computing_cell_refinement 'FS Process (Rigaku, 1998)'
_computing_data_collection 'Crystal Clear (Rigaku, 2005)'
_computing_data_reduction 'FS Process (Rigaku, 1998)'
_computing_structure_refinement 'SHELXL-97 (Sheldrick, 1997)'
_computing_structure_solution 'SHELXS-97 (Sheldrick, 1990)'
_diffrn_ambient_temperature 123(2)
_diffrn_detector_area_resol_mean 10
_diffrn_measured_fraction_theta_full 0.976
_diffrn_measured_fraction_theta_max 0.976
_diffrn_measurement_details 'X images in steps of Y\%'
_diffrn_measurement_device_details 'Curved image plate'
_diffrn_measurement_device_type 'Rigaku Spider'
_diffrn_measurement_method \w-scans
_diffrn_radiation_monochromator 'confocal optics'
_diffrn_radiation_source 'rotating anode'
_diffrn_radiation_type CuK\a
_diffrn_radiation_wavelength 1.54178
_diffrn_reflns_av_R_equivalents 0.0727
_diffrn_reflns_av_sigmaI/netI 0.0867
_diffrn_reflns_limit_h_max 16
_diffrn_reflns_limit_h_min -14
_diffrn_reflns_limit_k_max 13
_diffrn_reflns_limit_k_min -13
_diffrn_reflns_limit_l_max 24
_diffrn_reflns_limit_l_min -24
_diffrn_reflns_number 28154
_diffrn_reflns_theta_full 54.24
_diffrn_reflns_theta_max 54.24
_diffrn_reflns_theta_min 6.71
_exptl_absorpt_coefficient_mu 5.725
_exptl_absorpt_correction_T_max 1
_exptl_absorpt_correction_T_min 0.566
_exptl_absorpt_correction_type multi-scan
_exptl_absorpt_process_details '(ABSCOR; Higashi, 1995)'
_exptl_crystal_colour Plate
_exptl_crystal_density_diffrn 1.377
_exptl_crystal_description Orange
_exptl_crystal_F_000 2072.00
_exptl_crystal_size_max 0.23
_exptl_crystal_size_mid 0.145
_exptl_crystal_size_min 0.02
_platon_squeeze_details
;
Attempts to model the solvent with chemically sensible species failed. 
The badly disordered solvent was removed by means of the SQUEEZE option 
in the PLATON suite. Subsequent refinement lead to a lower R and 
especially wR2. 
;
_refine_diff_density_max 1.755
_refine_diff_density_min -1.102
_refine_diff_density_rms 0.115
_refine_ls_extinction_method none
_refine_ls_goodness_of_fit_ref 1.076
_refine_ls_hydrogen_treatment riding
_refine_ls_matrix_type full
_refine_ls_number_parameters 568
_refine_ls_number_reflns 5904
_refine_ls_number_restraints 487
_refine_ls_restrained_S_all 1.058
_refine_ls_R_factor_all 0.0568
_refine_ls_R_factor_gt 0.0472
_refine_ls_shift/su_max 0.003
_refine_ls_shift/su_mean 0.001
_refine_ls_structure_factor_coef Fsqd
_refine_ls_weighting_details 'calc w=1/[\s^2^(Fo^2^)+(0.0443P)^2^+6.3730P] where P=(Fo^2^+2Fc^2^)/3'
_refine_ls_weighting_scheme calc
_refine_ls_wR_factor_gt 0.1074
_refine_ls_wR_factor_ref 0.1135
_reflns_number_gt 4889
_reflns_number_total 5904
_reflns_threshold_expression >2sigma(I)
_cod_data_source_file ic201877t_si_002_11.cif
_cod_data_source_block 3D
_cod_original_cell_volume 4959.3
_cod_database_code 4327831

loop_
_symmetry_equiv_pos_as_xyz
x,y,z
-x,1/2+y,1/2-z
-x,-y,-z
x,1/2-y,1/2+z

loop_
_atom_site_label
_atom_site_type_symbol
_atom_site_fract_x
_atom_site_fract_y
_atom_site_fract_z
_atom_site_U_iso_or_equiv
_atom_site_adp_type
_atom_site_occupancy
_atom_site_symmetry_multiplicity
_atom_site_calc_flag
_atom_site_refinement_flags
Re1 Re 0.209564(18) 0.23841(2) 0.344072(12) 0.02180(16) Uani 1 1 d .
P1 P 0.09582(11) 0.28527(12) 0.39107(7) 0.0224(5) Uani 1 1 d .
P2 P 0.32307(11) 0.19716(13) 0.29737(7) 0.0247(5) Uani 1 1 d .
C9 C 0.3358(4) 0.2138(5) 0.4640(3) 0.0293(16) Uani 1 1 d U
H9 H 0.3536 0.2819 0.4607 0.035 Uiso 1 1 calc R
N1 N 0.2779(3) 0.1672(4) 0.4235(2) 0.0236(12) Uani 1 1 d U
C37 C 0.1125(4) 0.2614(4) 0.4701(3) 0.0192(15) Uani 1 1 d U
N2 N 0.1537(3) 0.0896(3) 0.3266(2) 0.0219(12) Uani 1 1 d U
O1 O 0.1089(3) 0.3209(3) 0.22808(18) 0.0371(12) Uani 1 1 d U
C30 C 0.4811(5) 0.2664(5) 0.3546(3) 0.0357(18) Uani 1 1 d U
H30 H 0.4711 0.3235 0.3292 0.043 Uiso 1 1 calc R
O2 O 0.2956(3) 0.4420(3) 0.3801(2) 0.0418(13) Uani 1 1 d U
C32 C 0.4069(5) 0.2622(5) 0.2123(3) 0.0383(18) Uani 1 1 d U
H32 H 0.4313 0.1965 0.2172 0.046 Uiso 1 1 calc R
C43 C -0.0041(4) 0.2245(5) 0.3596(3) 0.0277(16) Uani 1 1 d U
C49 C 0.0668(4) 0.4208(4) 0.3868(2) 0.0215(14) Uani 1 1 d U
C48 C -0.0686(4) 0.2794(5) 0.3248(3) 0.0315(17) Uani 1 1 d U
H48 H -0.0644 0.3511 0.3216 0.038 Uiso 1 1 calc R
C55 C 0.1474(4) 0.2908(5) 0.2729(3) 0.0281(17) Uani 1 1 d U
C40 C 0.1538(5) 0.2258(5) 0.5895(3) 0.0407(18) Uani 1 1 d U
H40 H 0.1686 0.2110 0.6301 0.049 Uiso 1 1 calc R
C4 C 0.1670(4) 0.0008(4) 0.3603(3) 0.0262(15) Uani 1 1 d U
C56 C 0.2620(4) 0.3641(5) 0.3661(3) 0.0282(17) Uani 1 1 d U
C29 C 0.5530(5) 0.2611(5) 0.3978(3) 0.044(2) Uani 1 1 d U
H29 H 0.5920 0.3152 0.4019 0.052 Uiso 1 1 calc R
C6 C 0.2716(4) 0.0684(4) 0.4439(2) 0.0218(15) Uani 1 1 d U
C47 C -0.1397(5) 0.2286(5) 0.2947(3) 0.0417(19) Uani 1 1 d U
H47 H -0.1829 0.2658 0.2702 0.050 Uiso 1 1 calc R
C52 C 0.0200(4) 0.6257(5) 0.3806(3) 0.0325(16) Uani 1 1 d U
H52 H 0.0046 0.6954 0.3787 0.039 Uiso 1 1 calc R
C42 C 0.0618(4) 0.2034(5) 0.4970(3) 0.0321(16) Uani 1 1 d U
H42 H 0.0121 0.1748 0.4746 0.038 Uiso 1 1 calc R
C11 C 0.2691(4) -0.1911(5) 0.4207(3) 0.0295(15) Uani 1 1 d U
C19 C 0.3142(4) 0.0808(5) 0.2532(3) 0.0276(16) Uani 1 1 d U
C3 C 0.1120(4) -0.0763(5) 0.3313(3) 0.0311(16) Uani 1 1 d U
H3 H 0.1082 -0.1443 0.3442 0.037 Uiso 1 1 calc R
C27 C 0.5122(4) 0.1024(5) 0.4296(3) 0.0327(16) Uani 1 1 d U
H27 H 0.5222 0.0458 0.4553 0.039 Uiso 1 1 calc R
C53 C 0.0723(4) 0.5893(5) 0.3465(3) 0.0292(15) Uani 1 1 d U
H53 H 0.0927 0.6341 0.3210 0.035 Uiso 1 1 calc R
C7 C 0.3272(4) 0.0601(5) 0.4994(3) 0.0280(16) Uani 1 1 d U
H7 H 0.3351 0.0016 0.5237 0.034 Uiso 1 1 calc R
C10 C 0.2267(4) -0.1131(4) 0.4421(3) 0.0250(14) Uani 1 1 d U
C50 C 0.0137(4) 0.4579(5) 0.4212(3) 0.0296(16) Uani 1 1 d U
H50 H -0.0062 0.4131 0.4470 0.036 Uiso 1 1 calc R
C31 C 0.3471(4) 0.2888(5) 0.2440(3) 0.0319(16) Uani 1 1 d U
C54 C 0.0953(4) 0.4875(4) 0.3492(2) 0.0238(15) Uani 1 1 d U
H54 H 0.1308 0.4630 0.3252 0.029 Uiso 1 1 calc R
C5 C 0.2220(4) -0.0086(4) 0.4144(3) 0.0253(14) Uani 1 1 d U
C39 C 0.2052(5) 0.2871(5) 0.5647(3) 0.0400(17) Uani 1 1 d U
H39 H 0.2537 0.3163 0.5882 0.048 Uiso 1 1 calc R
C44 C -0.0137(4) 0.1193(5) 0.3654(3) 0.0319(16) Uani 1 1 d U
H44 H 0.0292 0.0812 0.3897 0.038 Uiso 1 1 calc R
C16 C 0.1854(4) -0.2307(5) 0.5088(3) 0.0359(17) Uani 1 1 d U
H16 H 0.1577 -0.2438 0.5397 0.043 Uiso 1 1 calc R
C28 C 0.5690(4) 0.1784(5) 0.4353(3) 0.0380(17) Uani 1 1 d U
H28 H 0.6189 0.1750 0.4644 0.046 Uiso 1 1 calc R
C41 C 0.0833(4) 0.1867(5) 0.5572(3) 0.0369(17) Uani 1 1 d U
H41 H 0.0477 0.1474 0.5756 0.044 Uiso 1 1 calc R
C8 C 0.3670(4) 0.1512(5) 0.5115(3) 0.0300(16) Uani 1 1 d U
H8 H 0.4077 0.1682 0.5453 0.036 Uiso 1 1 calc R
C18 C 0.1390(4) -0.0486(5) 0.5115(3) 0.0436(19) Uani 1 1 d U
H18A H 0.1459 0.0159 0.4921 0.065 Uiso 1 1 calc R
H18B H 0.1612 -0.0419 0.5536 0.065 Uiso 1 1 calc R
H18C H 0.0798 -0.0659 0.5045 0.065 Uiso 1 1 calc R
C24 C 0.3744(4) 0.0054(5) 0.2595(3) 0.0351(17) Uani 1 1 d U
H24 H 0.4236 0.0117 0.2890 0.042 Uiso 1 1 calc R
C25 C 0.4236(4) 0.1877(5) 0.3486(3) 0.0250(15) Uani 1 1 d U
C17 C 0.1855(4) -0.1318(5) 0.4871(3) 0.0315(15) Uani 1 1 d U
C45 C -0.0855(4) 0.0699(5) 0.3360(3) 0.0386(17) Uani 1 1 d U
H45 H -0.0915 -0.0013 0.3405 0.046 Uiso 1 1 calc R
C14 C 0.2238(4) -0.3093(5) 0.4870(3) 0.0343(16) Uani 1 1 d U
C12 C 0.3181(4) -0.1728(5) 0.3732(3) 0.0430(18) Uani 1 1 d U
H12A H 0.3424 -0.2371 0.3638 0.065 Uiso 1 1 calc R
H12B H 0.3626 -0.1236 0.3872 0.065 Uiso 1 1 calc R
H12C H 0.2808 -0.1461 0.3382 0.065 Uiso 1 1 calc R
C13 C 0.2652(4) -0.2886(5) 0.4436(3) 0.0324(16) Uani 1 1 d U
H13 H 0.2924 -0.3428 0.4283 0.039 Uiso 1 1 calc R
C23 C 0.3632(5) -0.0800(5) 0.2228(3) 0.0453(19) Uani 1 1 d U
H23 H 0.4055 -0.1303 0.2268 0.054 Uiso 1 1 calc R
C1 C 0.0931(4) 0.0660(5) 0.2805(3) 0.0299(16) Uani 1 1 d U
H1 H 0.0708 0.1123 0.2500 0.036 Uiso 1 1 calc R
C51 C -0.0104(4) 0.5592(5) 0.4183(3) 0.0341(16) Uani 1 1 d U
H51 H -0.0470 0.5835 0.4414 0.041 Uiso 1 1 calc R
C26 C 0.4400(4) 0.1057(5) 0.3870(3) 0.0289(16) Uani 1 1 d U
H26 H 0.4011 0.0516 0.3839 0.035 Uiso 1 1 calc R
C36 C 0.3136(4) 0.3842(5) 0.2359(3) 0.0430(18) Uani 1 1 d U
H36 H 0.2731 0.4047 0.2570 0.052 Uiso 1 1 calc R
C38 C 0.1846(4) 0.3053(5) 0.5045(3) 0.0311(16) Uani 1 1 d U
H38 H 0.2193 0.3472 0.4868 0.037 Uiso 1 1 calc R
C20 C 0.2430(4) 0.0679(5) 0.2107(3) 0.0324(16) Uani 1 1 d U
H20 H 0.2007 0.1183 0.2062 0.039 Uiso 1 1 calc R
C22 C 0.2911(4) -0.0908(5) 0.1811(3) 0.0468(19) Uani 1 1 d U
H22 H 0.2826 -0.1495 0.1569 0.056 Uiso 1 1 calc R
C21 C 0.2312(4) -0.0160(5) 0.1746(3) 0.0400(18) Uani 1 1 d U
H21 H 0.1818 -0.0222 0.1452 0.048 Uiso 1 1 calc R
C46 C -0.1473(5) 0.1246(5) 0.3006(3) 0.0436(18) Uani 1 1 d U
H46 H -0.1957 0.0908 0.2799 0.052 Uiso 1 1 calc R
C33 C 0.4311(5) 0.3301(6) 0.1738(3) 0.0463(18) Uani 1 1 d U
H33 H 0.4717 0.3107 0.1526 0.056 Uiso 1 1 calc R
C2 C 0.0666(4) -0.0342(5) 0.2824(3) 0.0326(16) Uani 1 1 d U
H2 H 0.0244 -0.0669 0.2544 0.039 Uiso 1 1 calc R
C34 C 0.3964(5) 0.4250(6) 0.1665(3) 0.0457(18) Uani 1 1 d U
H34 H 0.4130 0.4716 0.1402 0.055 Uiso 1 1 calc R
C35 C 0.3386(5) 0.4525(6) 0.1967(3) 0.052(2) Uani 1 1 d U
H35 H 0.3146 0.5185 0.1914 0.063 Uiso 1 1 calc R
C15 C 0.2192(4) -0.4174(5) 0.5081(3) 0.0468(19) Uani 1 1 d U
H15A H 0.1877 -0.4190 0.5391 0.070 Uiso 1 1 calc R
H15B H 0.2756 -0.4430 0.5233 0.070 Uiso 1 1 calc R
H15C H 0.1915 -0.4602 0.4754 0.070 Uiso 1 1 calc R

loop_
_atom_site_aniso_label
_atom_site_aniso_U_11
_atom_site_aniso_U_22
_atom_site_aniso_U_33
_atom_site_aniso_U_23
_atom_site_aniso_U_13
_atom_site_aniso_U_12
Re1 0.0220(3) 0.0222(2) 0.0208(2) 0.00188(12) 0.00340(17) 0.00178(14)
P1 0.0217(12) 0.0233(9) 0.0220(10) 0.0014(8) 0.0043(8) 0.0015(8)
P2 0.0193(12) 0.0288(10) 0.0259(10) 0.0029(8) 0.0049(8) 0.0028(9)
C9 0.033(4) 0.020(3) 0.034(3) -0.005(2) 0.007(3) 0.001(3)
N1 0.027(3) 0.023(2) 0.021(2) 0.000(2) 0.004(2) 0.000(2)
C37 0.014(3) 0.024(3) 0.022(3) 0.000(2) 0.010(2) 0.009(2)
N2 0.021(3) 0.025(2) 0.021(2) -0.0006(19) 0.006(2) 0.003(2)
O1 0.040(3) 0.041(3) 0.029(2) 0.006(2) 0.007(2) 0.008(2)
C30 0.032(4) 0.038(3) 0.036(3) 0.003(3) 0.003(3) 0.001(3)
O2 0.035(3) 0.035(2) 0.051(3) 0.000(2) 0.000(2) -0.006(2)
C32 0.034(4) 0.043(3) 0.039(4) 0.004(3) 0.011(3) 0.001(3)
C43 0.027(3) 0.031(3) 0.026(3) 0.002(3) 0.007(3) -0.002(3)
C49 0.017(3) 0.025(3) 0.020(3) -0.001(2) -0.002(2) 0.001(2)
C48 0.032(4) 0.035(3) 0.028(3) 0.002(3) 0.008(3) 0.001(2)
C55 0.027(4) 0.030(3) 0.029(3) 0.000(3) 0.010(3) 0.003(3)
C40 0.045(4) 0.043(3) 0.034(3) 0.003(3) 0.010(3) 0.014(3)
C4 0.027(3) 0.024(3) 0.028(3) -0.002(2) 0.006(2) 0.002(3)
C56 0.027(4) 0.032(3) 0.028(3) 0.003(3) 0.009(3) 0.003(3)
C29 0.036(4) 0.042(3) 0.049(4) 0.001(3) 0.000(3) -0.010(3)
C6 0.016(3) 0.026(2) 0.024(3) 0.006(2) 0.004(2) 0.001(2)
C47 0.035(4) 0.046(3) 0.041(4) -0.001(3) 0.002(3) 0.001(3)
C52 0.033(4) 0.031(3) 0.033(3) -0.001(2) 0.006(3) 0.004(3)
C42 0.035(4) 0.029(3) 0.035(3) -0.003(3) 0.016(3) 0.001(3)
C11 0.028(4) 0.027(3) 0.032(3) 0.001(2) 0.004(2) 0.003(3)
C19 0.026(3) 0.030(3) 0.028(3) 0.005(3) 0.006(2) -0.002(2)
C3 0.033(4) 0.026(3) 0.035(3) -0.003(2) 0.007(3) -0.002(3)
C27 0.032(3) 0.035(3) 0.032(3) 0.007(3) 0.009(3) 0.010(3)
C53 0.029(4) 0.030(3) 0.029(3) 0.002(3) 0.007(3) 0.002(3)
C7 0.026(3) 0.030(3) 0.026(3) 0.006(2) 0.002(2) 0.004(3)
C10 0.023(3) 0.024(2) 0.026(3) 0.001(2) 0.002(2) 0.000(2)
C50 0.031(4) 0.032(3) 0.027(3) 0.000(3) 0.008(3) 0.003(3)
C31 0.026(4) 0.038(3) 0.030(3) 0.004(3) 0.004(3) 0.003(3)
C54 0.019(3) 0.029(3) 0.023(3) 0.000(2) 0.002(2) 0.004(2)
C5 0.028(3) 0.024(2) 0.025(3) 0.000(2) 0.009(2) 0.002(2)
C39 0.036(4) 0.048(3) 0.034(3) -0.005(3) 0.001(3) 0.008(3)
C44 0.035(3) 0.034(3) 0.029(3) 0.002(3) 0.012(3) 0.000(3)
C16 0.037(4) 0.037(3) 0.035(3) 0.006(2) 0.009(3) -0.004(3)
C28 0.033(3) 0.042(3) 0.037(3) -0.002(3) 0.001(3) 0.006(3)
C41 0.049(4) 0.035(3) 0.033(3) 0.003(3) 0.023(3) 0.004(3)
C8 0.027(3) 0.033(3) 0.027(3) -0.003(2) -0.001(2) 0.002(3)
C18 0.043(4) 0.044(3) 0.049(4) 0.001(3) 0.020(3) 0.002(3)
C24 0.033(3) 0.039(3) 0.033(3) 0.000(3) 0.007(3) 0.002(3)
C25 0.023(3) 0.028(3) 0.025(3) 0.000(2) 0.008(3) 0.003(2)
C17 0.033(4) 0.031(3) 0.032(3) 0.002(2) 0.009(3) -0.001(3)
C45 0.042(4) 0.034(3) 0.043(3) -0.002(3) 0.015(3) -0.007(3)
C14 0.034(4) 0.029(3) 0.036(3) 0.005(3) -0.002(3) -0.005(3)
C12 0.048(4) 0.038(3) 0.047(3) 0.002(3) 0.019(3) 0.009(3)
C13 0.031(4) 0.026(3) 0.038(3) 0.000(2) 0.001(3) 0.004(3)
C23 0.044(3) 0.042(3) 0.050(4) -0.005(3) 0.011(3) 0.008(3)
C1 0.028(4) 0.035(3) 0.025(3) 0.001(2) 0.003(2) -0.001(3)
C51 0.039(4) 0.036(3) 0.029(3) -0.002(3) 0.011(3) 0.009(3)
C26 0.025(3) 0.032(3) 0.030(3) 0.001(2) 0.010(3) 0.005(3)
C36 0.044(4) 0.044(3) 0.046(4) 0.007(3) 0.020(3) 0.006(3)
C38 0.027(3) 0.035(3) 0.030(3) -0.002(3) 0.006(3) 0.004(3)
C20 0.027(3) 0.038(3) 0.032(3) -0.002(3) 0.007(3) 0.001(3)
C22 0.047(4) 0.043(3) 0.049(4) -0.010(3) 0.009(3) -0.001(3)
C21 0.036(3) 0.048(3) 0.037(3) -0.009(3) 0.009(3) -0.002(3)
C46 0.037(3) 0.047(3) 0.047(4) -0.007(3) 0.008(3) -0.006(3)
C33 0.045(4) 0.057(3) 0.041(3) 0.006(3) 0.018(3) -0.001(3)
C2 0.033(4) 0.034(3) 0.031(3) -0.004(3) 0.006(2) -0.001(3)
C34 0.046(4) 0.054(3) 0.040(3) 0.012(3) 0.016(3) -0.003(3)
C35 0.056(4) 0.047(3) 0.059(4) 0.017(3) 0.022(3) 0.008(3)
C15 0.050(4) 0.038(3) 0.048(4) 0.010(3) 0.003(3) -0.004(3)

loop_
_atom_type_symbol
_atom_type_description
_atom_type_scat_dispersion_real
_atom_type_scat_dispersion_imag
_atom_type_scat_source
C C 0.0181 0.0091 'International Tables Vol C Tables 4.2.6.8 and 6.1.1.4'
H H 0.0000 0.0000 'International Tables Vol C Tables 4.2.6.8 and 6.1.1.4'
N N 0.0311 0.0180 'International Tables Vol C Tables 4.2.6.8 and 6.1.1.4'
O O 0.0492 0.0322 'International Tables Vol C Tables 4.2.6.8 and 6.1.1.4'
P P 0.2955 0.4335 'International Tables Vol C Tables 4.2.6.8 and 6.1.1.4'
Re Re -5.2083 5.8923 'International Tables Vol C Tables 4.2.6.8 and 6.1.1.4'

loop_
_geom_angle_atom_site_label_1
_geom_angle_atom_site_label_2
_geom_angle_atom_site_label_3
_geom_angle
C56 Re1 C55 93.0(3)
C56 Re1 N2 174.9(2)
C55 Re1 N2 92.0(2)
C56 Re1 N1 91.1(2)
C55 Re1 N1 175.8(2)
N2 Re1 N1 83.91(17)
C56 Re1 P2 88.1(2)
C55 Re1 P2 90.5(2)
N2 Re1 P2 92.84(13)
N1 Re1 P2 89.00(14)
C56 Re1 P1 90.3(2)
C55 Re1 P1 89.0(2)
N2 Re1 P1 88.73(13)
N1 Re1 P1 91.64(14)
P2 Re1 P1 178.36(5)
C43 P1 C37 105.0(3)
C43 P1 C49 101.5(3)
C37 P1 C49 101.6(3)
C43 P1 Re1 114.6(2)
C37 P1 Re1 116.5(2)
C49 P1 Re1 115.7(2)
C25 P2 C19 105.4(3)
C25 P2 C31 101.2(3)
C19 P2 C31 99.5(3)
C25 P2 Re1 113.3(2)
C19 P2 Re1 117.8(2)
C31 P2 Re1 117.4(2)
N1 C9 C8 112.3(6)
N1 C9 H9 123.8
C8 C9 H9 123.8
C9 N1 C6 106.0(5)
C9 N1 Re1 124.7(4)
C6 N1 Re1 129.2(4)
C42 C37 C38 118.9(6)
C42 C37 P1 125.5(5)
C38 C37 P1 115.6(5)
C1 N2 C4 105.1(5)
C1 N2 Re1 125.1(4)
C4 N2 Re1 129.7(4)
C25 C30 C29 119.5(6)
C25 C30 H30 120.3
C29 C30 H30 120.3
C33 C32 C31 121.2(7)
C33 C32 H32 119.4
C31 C32 H32 119.4
C48 C43 C44 118.7(6)
C48 C43 P1 121.0(5)
C44 C43 P1 120.0(5)
C54 C49 C50 118.8(6)
C54 C49 P1 121.6(5)
C50 C49 P1 119.6(5)
C43 C48 C47 119.8(6)
C43 C48 H48 120.1
C47 C48 H48 120.1
O1 C55 Re1 178.2(6)
C41 C40 C39 121.2(7)
C41 C40 H40 119.4
C39 C40 H40 119.4
C5 C4 N2 125.3(5)
C5 C4 C3 126.2(6)
N2 C4 C3 108.4(5)
O2 C56 Re1 179.2(6)
C28 C29 C30 121.3(7)
C28 C29 H29 119.3
C30 C29 H29 119.3
C5 C6 N1 125.9(5)
C5 C6 C7 126.4(6)
N1 C6 C7 107.7(5)
C46 C47 C48 120.4(7)
C46 C47 H47 119.8
C48 C47 H47 119.8
C53 C52 C51 119.8(6)
C53 C52 H52 120.1
C51 C52 H52 120.1
C37 C42 C41 120.1(7)
C37 C42 H42 119.9
C41 C42 H42 119.9
C10 C11 C13 118.0(6)
C10 C11 C12 122.0(6)
C13 C11 C12 119.9(6)
C20 C19 C24 117.9(6)
C20 C19 P2 117.6(5)
C24 C19 P2 124.5(5)
C2 C3 C4 107.1(6)
C2 C3 H3 126.5
C4 C3 H3 126.5
C28 C27 C26 121.2(6)
C28 C27 H27 119.4
C26 C27 H27 119.4
C52 C53 C54 120.4(6)
C52 C53 H53 119.8
C54 C53 H53 119.8
C8 C7 C6 107.9(6)
C8 C7 H7 126.0
C6 C7 H7 126.0
C17 C10 C11 120.3(6)
C17 C10 C5 119.8(6)
C11 C10 C5 119.8(6)
C49 C50 C51 120.9(6)
C49 C50 H50 119.5
C51 C50 H50 119.5
C36 C31 C32 117.7(7)
C36 C31 P2 123.7(6)
C32 C31 P2 118.4(5)
C49 C54 C53 120.7(6)
C49 C54 H54 119.7
C53 C54 H54 119.7
C6 C5 C4 125.9(6)
C6 C5 C10 118.5(5)
C4 C5 C10 115.6(5)
C40 C39 C38 119.1(7)
C40 C39 H39 120.5
C38 C39 H39 120.5
C43 C44 C45 120.9(6)
C43 C44 H44 119.5
C45 C44 H44 119.5
C14 C16 C17 122.1(7)
C14 C16 H16 119.0
C17 C16 H16 119.0
C27 C28 C29 118.7(7)
C27 C28 H28 120.6
C29 C28 H28 120.6
C40 C41 C42 120.7(7)
C40 C41 H41 119.7
C42 C41 H41 119.7
C7 C8 C9 106.0(6)
C7 C8 H8 127.0
C9 C8 H8 127.0
C17 C18 H18A 109.5
C17 C18 H18B 109.5
H18A C18 H18B 109.5
C17 C18 H18C 109.5
H18A C18 H18C 109.5
H18B C18 H18C 109.5
C19 C24 C23 120.6(7)
C19 C24 H24 119.7
C23 C24 H24 119.7
C30 C25 C26 118.6(6)
C30 C25 P2 121.1(5)
C26 C25 P2 120.0(5)
C10 C17 C16 118.7(6)
C10 C17 C18 121.6(6)
C16 C17 C18 119.7(6)
C46 C45 C44 119.7(7)
C46 C45 H45 120.2
C44 C45 H45 120.2
C16 C14 C13 118.2(6)
C16 C14 C15 122.0(7)
C13 C14 C15 119.7(7)
C11 C12 H12A 109.5
C11 C12 H12B 109.5
H12A C12 H12B 109.5
C11 C12 H12C 109.5
H12A C12 H12C 109.5
H12B C12 H12C 109.5
C14 C13 C11 122.6(7)
C14 C13 H13 118.7
C11 C13 H13 118.7
C22 C23 C24 120.0(7)
C22 C23 H23 120.0
C24 C23 H23 120.0
N2 C1 C2 112.2(6)
N2 C1 H1 123.9
C2 C1 H1 123.9
C50 C51 C52 119.4(6)
C50 C51 H51 120.3
C52 C51 H51 120.3
C27 C26 C25 120.7(6)
C27 C26 H26 119.7
C25 C26 H26 119.7
C31 C36 C35 120.6(7)
C31 C36 H36 119.7
C35 C36 H36 119.7
C39 C38 C37 120.0(7)
C39 C38 H38 120.0
C37 C38 H38 120.0
C21 C20 C19 121.9(7)
C21 C20 H20 119.0
C19 C20 H20 119.0
C23 C22 C21 119.5(7)
C23 C22 H22 120.2
C21 C22 H22 120.2
C20 C21 C22 120.0(7)
C20 C21 H21 120.0
C22 C21 H21 120.0
C45 C46 C47 120.5(7)
C45 C46 H46 119.7
C47 C46 H46 119.7
C32 C33 C34 119.8(7)
C32 C33 H33 120.1
C34 C33 H33 120.1
C3 C2 C1 107.2(6)
C3 C2 H2 126.4
C1 C2 H2 126.4
C35 C34 C33 120.1(7)
C35 C34 H34 120.0
C33 C34 H34 120.0
C34 C35 C36 120.6(7)
C34 C35 H35 119.7
C36 C35 H35 119.7
C14 C15 H15A 109.5
C14 C15 H15B 109.5
H15A C15 H15B 109.5
C14 C15 H15C 109.5
H15A C15 H15C 109.5
H15B C15 H15C 109.5

loop_
_geom_bond_atom_site_label_1
_geom_bond_atom_site_label_2
_geom_bond_distance
Re1 C56 1.885(7)
Re1 C55 1.890(7)
Re1 N2 2.164(5)
Re1 N1 2.172(5)
Re1 P2 2.4213(18)
Re1 P1 2.4464(18)
P1 C43 1.836(7)
P1 C37 1.840(6)
P1 C49 1.842(6)
P2 C25 1.831(6)
P2 C19 1.836(6)
P2 C31 1.840(7)
C9 N1 1.342(7)
C9 C8 1.391(8)
C9 H9 0.9500
N1 C6 1.396(7)
C37 C42 1.379(9)
C37 C38 1.409(8)
N2 C1 1.342(7)
N2 C4 1.401(7)
O1 C55 1.174(7)
C30 C25 1.390(9)
C30 C29 1.387(9)
C30 H30 0.9500
O2 C56 1.178(7)
C32 C33 1.387(9)
C32 C31 1.397(9)
C32 H32 0.9500
C43 C48 1.394(9)
C43 C44 1.402(8)
C49 C54 1.394(8)
C49 C50 1.398(8)
C48 C47 1.400(9)
C48 H48 0.9500
C40 C41 1.345(9)
C40 C39 1.383(10)
C40 H40 0.9500
C4 C5 1.397(8)
C4 C3 1.430(8)
C29 C28 1.388(9)
C29 H29 0.9500
C6 C5 1.391(8)
C6 C7 1.425(7)
C47 C46 1.383(8)
C47 H47 0.9500
C52 C53 1.380(8)
C52 C51 1.408(8)
C52 H52 0.9500
C42 C41 1.397(8)
C42 H42 0.9500
C11 C10 1.394(8)
C11 C13 1.397(9)
C11 C12 1.526(8)
C19 C20 1.377(8)
C19 C24 1.387(8)
C3 C2 1.347(8)
C3 H3 0.9500
C27 C28 1.356(8)
C27 C26 1.379(8)
C27 H27 0.9500
C53 C54 1.389(8)
C53 H53 0.9500
C7 C8 1.365(8)
C7 H7 0.9500
C10 C17 1.394(8)
C10 C5 1.514(8)
C50 C51 1.387(8)
C50 H50 0.9500
C31 C36 1.368(9)
C54 H54 0.9500
C39 C38 1.399(8)
C39 H39 0.9500
C44 C45 1.395(8)
C44 H44 0.9500
C16 C14 1.366(9)
C16 C17 1.396(8)
C16 H16 0.9500
C28 H28 0.9500
C41 H41 0.9500
C8 H8 0.9500
C18 C17 1.516(8)
C18 H18A 0.9800
C18 H18B 0.9800
C18 H18C 0.9800
C24 C23 1.403(8)
C24 H24 0.9500
C25 C26 1.393(8)
C45 C46 1.372(8)
C45 H45 0.9500
C14 C13 1.370(9)
C14 C15 1.511(8)
C12 H12A 0.9800
C12 H12B 0.9800
C12 H12C 0.9800
C13 H13 0.9500
C23 C22 1.375(8)
C23 H23 0.9500
C1 C2 1.392(8)
C1 H1 0.9500
C51 H51 0.9500
C26 H26 0.9500
C36 C35 1.409(9)
C36 H36 0.9500
C38 H38 0.9500
C20 C21 1.379(8)
C20 H20 0.9500
C22 C21 1.379(9)
C22 H22 0.9500
C21 H21 0.9500
C46 H46 0.9500
C33 C34 1.369(9)
C33 H33 0.9500
C2 H2 0.9500
C34 C35 1.350(9)
C34 H34 0.9500
C35 H35 0.9500
C15 H15A 0.9800
C15 H15B 0.9800
C15 H15C 0.9800

loop_
_geom_torsion_atom_site_label_1
_geom_torsion_atom_site_label_2
_geom_torsion_atom_site_label_3
_geom_torsion_atom_site_label_4
_geom_torsion
C56 Re1 P1 C43 152.7(3)
C55 Re1 P1 C43 59.7(3)
N2 Re1 P1 C43 -32.3(3)
N1 Re1 P1 C43 -116.2(3)
P2 Re1 P1 C43 130.8(17)
C56 Re1 P1 C37 -84.3(3)
C55 Re1 P1 C37 -177.3(3)
N2 Re1 P1 C37 90.8(3)
N1 Re1 P1 C37 6.9(3)
P2 Re1 P1 C37 -106.1(18)
C56 Re1 P1 C49 35.1(3)
C55 Re1 P1 C49 -57.9(3)
N2 Re1 P1 C49 -149.9(2)
N1 Re1 P1 C49 126.2(2)
P2 Re1 P1 C49 13.2(18)
C56 Re1 P2 C25 63.9(3)
C55 Re1 P2 C25 156.8(3)
N2 Re1 P2 C25 -111.2(3)
N1 Re1 P2 C25 -27.3(3)
P1 Re1 P2 C25 85.7(18)
C56 Re1 P2 C19 -172.5(3)
C55 Re1 P2 C19 -79.5(3)
N2 Re1 P2 C19 12.4(3)
N1 Re1 P2 C19 96.3(3)
P1 Re1 P2 C19 -150.7(17)
C56 Re1 P2 C31 -53.7(3)
C55 Re1 P2 C31 39.3(3)
N2 Re1 P2 C31 131.3(3)
N1 Re1 P2 C31 -144.9(3)
P1 Re1 P2 C31 -31.8(18)
C8 C9 N1 C6 -1.7(7)
C8 C9 N1 Re1 177.6(4)
C56 Re1 N1 C9 -2.9(5)
C55 Re1 N1 C9 168(3)
N2 Re1 N1 C9 178.1(5)
P2 Re1 N1 C9 85.2(5)
P1 Re1 N1 C9 -93.3(5)
C56 Re1 N1 C6 176.1(5)
C55 Re1 N1 C6 -13(3)
N2 Re1 N1 C6 -2.8(5)
P2 Re1 N1 C6 -95.8(5)
P1 Re1 N1 C6 85.7(5)
C43 P1 C37 C42 4.2(6)
C49 P1 C37 C42 109.5(6)
Re1 P1 C37 C42 -123.7(5)
C43 P1 C37 C38 -177.3(5)
C49 P1 C37 C38 -71.9(5)
Re1 P1 C37 C38 54.8(5)
C56 Re1 N2 C1 164(2)
C55 Re1 N2 C1 -4.3(5)
N1 Re1 N2 C1 176.4(5)
P2 Re1 N2 C1 -94.9(5)
P1 Re1 N2 C1 84.7(5)
C56 Re1 N2 C4 -11(3)
C55 Re1 N2 C4 -179.8(5)
N1 Re1 N2 C4 0.9(5)
P2 Re1 N2 C4 89.6(5)
P1 Re1 N2 C4 -90.9(5)
C37 P1 C43 C48 124.9(6)
C49 P1 C43 C48 19.5(6)
Re1 P1 C43 C48 -106.0(5)
C37 P1 C43 C44 -61.4(6)
C49 P1 C43 C44 -166.9(5)
Re1 P1 C43 C44 67.7(6)
C43 P1 C49 C54 -111.7(5)
C37 P1 C49 C54 140.2(5)
Re1 P1 C49 C54 13.0(5)
C43 P1 C49 C50 67.1(5)
C37 P1 C49 C50 -41.0(5)
Re1 P1 C49 C50 -168.2(4)
C44 C43 C48 C47 -2.6(10)
P1 C43 C48 C47 171.1(5)
C56 Re1 C55 O1 146(20)
N2 Re1 C55 O1 -35(20)
N1 Re1 C55 O1 -24(22)
P2 Re1 C55 O1 58(20)
P1 Re1 C55 O1 -123(20)
C1 N2 C4 C5 -176.5(6)
Re1 N2 C4 C5 -0.3(9)
C1 N2 C4 C3 0.8(7)
Re1 N2 C4 C3 177.0(4)
C55 Re1 C56 O2 -141(47)
N2 Re1 C56 O2 50(48)
N1 Re1 C56 O2 38(47)
P2 Re1 C56 O2 -51(47)
P1 Re1 C56 O2 130(47)
C25 C30 C29 C28 0.3(12)
C9 N1 C6 C5 -176.4(6)
Re1 N1 C6 C5 4.4(9)
C9 N1 C6 C7 1.7(7)
Re1 N1 C6 C7 -177.5(4)
C43 C48 C47 C46 1.9(11)
C38 C37 C42 C41 -1.7(9)
P1 C37 C42 C41 176.8(5)
C25 P2 C19 C20 179.6(5)
C31 P2 C19 C20 -75.9(6)
Re1 P2 C19 C20 52.1(6)
C25 P2 C19 C24 -0.7(6)
C31 P2 C19 C24 103.8(6)
Re1 P2 C19 C24 -128.2(5)
C5 C4 C3 C2 176.4(6)
N2 C4 C3 C2 -0.9(7)
C51 C52 C53 C54 -0.2(9)
C5 C6 C7 C8 176.9(6)
N1 C6 C7 C8 -1.1(7)
C13 C11 C10 C17 3.3(9)
C12 C11 C10 C17 -177.3(6)
C13 C11 C10 C5 -173.9(5)
C12 C11 C10 C5 5.5(9)
C54 C49 C50 C51 -0.1(9)
P1 C49 C50 C51 -178.9(5)
C33 C32 C31 C36 -0.3(10)
C33 C32 C31 P2 -176.4(5)
C25 P2 C31 C36 -113.6(6)
C19 P2 C31 C36 138.5(6)
Re1 P2 C31 C36 10.3(7)
C25 P2 C31 C32 62.2(6)
C19 P2 C31 C32 -45.7(6)
Re1 P2 C31 C32 -173.9(5)
C50 C49 C54 C53 0.9(9)
P1 C49 C54 C53 179.7(4)
C52 C53 C54 C49 -0.8(9)
N1 C6 C5 C4 -3.2(11)
C7 C6 C5 C4 179.1(6)
N1 C6 C5 C10 176.8(6)
C7 C6 C5 C10 -0.9(10)
N2 C4 C5 C6 1.0(11)
C3 C4 C5 C6 -175.8(6)
N2 C4 C5 C10 -179.0(6)
C3 C4 C5 C10 4.2(10)
C17 C10 C5 C6 78.1(8)
C11 C10 C5 C6 -104.6(7)
C17 C10 C5 C4 -101.9(7)
C11 C10 C5 C4 75.4(8)
C41 C40 C39 C38 -2.4(11)
C48 C43 C44 C45 1.5(10)
P1 C43 C44 C45 -172.3(5)
C26 C27 C28 C29 0.7(10)
C30 C29 C28 C27 -0.9(11)
C39 C40 C41 C42 2.9(11)
C37 C42 C41 C40 -0.7(10)
C6 C7 C8 C9 0.2(7)
N1 C9 C8 C7 0.9(8)
C20 C19 C24 C23 1.3(10)
P2 C19 C24 C23 -178.5(5)
C29 C30 C25 C26 0.5(10)
C29 C30 C25 P2 173.6(6)
C19 P2 C25 C30 128.2(6)
C31 P2 C25 C30 25.0(6)
Re1 P2 C25 C30 -101.6(5)
C19 P2 C25 C26 -58.8(6)
C31 P2 C25 C26 -162.1(5)
Re1 P2 C25 C26 71.3(5)
C11 C10 C17 C16 -2.2(9)
C5 C10 C17 C16 175.1(6)
C11 C10 C17 C18 179.8(6)
C5 C10 C17 C18 -2.9(9)
C14 C16 C17 C10 -0.4(10)
C14 C16 C17 C18 177.6(6)
C43 C44 C45 C46 0.5(10)
C17 C16 C14 C13 1.7(10)
C17 C16 C14 C15 -176.3(6)
C16 C14 C13 C11 -0.4(10)
C15 C14 C13 C11 177.6(6)
C10 C11 C13 C14 -2.1(9)
C12 C11 C13 C14 178.5(6)
C19 C24 C23 C22 -1.7(10)
C4 N2 C1 C2 -0.4(7)
Re1 N2 C1 C2 -176.9(4)
C49 C50 C51 C52 -0.8(9)
C53 C52 C51 C50 0.9(9)
C28 C27 C26 C25 0.1(10)
C30 C25 C26 C27 -0.7(10)
P2 C25 C26 C27 -173.8(5)
C32 C31 C36 C35 0.4(10)
P2 C31 C36 C35 176.2(5)
C40 C39 C38 C37 0.0(10)
C42 C37 C38 C39 2.1(9)
P1 C37 C38 C39 -176.6(5)
C24 C19 C20 C21 -1.0(10)
P2 C19 C20 C21 178.8(5)
C24 C23 C22 C21 1.8(11)
C19 C20 C21 C22 1.1(10)
C23 C22 C21 C20 -1.5(11)
C44 C45 C46 C47 -1.3(11)
C48 C47 C46 C45 0.2(11)
C31 C32 C33 C34 0.1(11)
C4 C3 C2 C1 0.6(7)
N2 C1 C2 C3 -0.1(8)
C32 C33 C34 C35 -0.1(11)
C33 C34 C35 C36 0.1(11)
C31 C36 C35 C34 -0.3(11)

loop_
_platon_squeeze_void_nr
_platon_squeeze_void_average_x
_platon_squeeze_void_average_y
_platon_squeeze_void_average_z
_platon_squeeze_void_volume
_platon_squeeze_void_count_electrons
_platon_squeeze_void_content
1 0.500 0.000 0.000 306 61 ' '
2 0.720 0.159 0.380 9 1 ' '
3 0.500 0.500 0.500 306 60 ' '
4 0.720 0.341 0.880 9 2 ' '
5 0.280 0.659 0.120 9 1 ' '
6 0.280 0.841 0.620 9 1 ' '
